data_4130828
loop_
_publ_author_name
'Kou, Kevin G. M.'
'Li, Beryl X.'
'Lee, Jack C.'
'Gallego, Gary M.'
'Lebold, Terry P.'
'DiPasquale, Antonio G.'
'Sarpong, Richmond'

_publ_section_title
;
 Syntheses of Denudatine Diterpenoid Alkaloids: Cochlearenine,
 N-Ethyl-1\a-hydroxy-17-veratroyldictyzine, and Paniculamine.
;
_journal_issue 34
_journal_name_full 'Journal of the American Chemical Society'
_journal_page_first 10830
_journal_page_last 10833
_journal_paper_doi 10.1021/jacs.6b07268
_journal_volume 138
_journal_year 2016
_chemical_formula_sum 'C31 H38 N2 O11 S'
_chemical_formula_weight 646.69
_chemical_name_common JL-III-050B
_chemical_name_systematic
; 
 sarpong84 
;
_space_group.centring_type primitive

_space_group_crystal_system monoclinic
_space_group_IT_number 14
_space_group_name_Hall '-P 2ybc'
_space_group_name_H-M_alt 'P 1 21/c 1'
_atom_sites_solution_hydrogens geom
_atom_sites_solution_primary iterative
_atom_sites_solution_secondary difmap
_audit_creation_method SHELXL-2014
_cell_angle_alpha 90
_cell_angle_beta 110.575(2)
_cell_angle_gamma 90
_cell_formula_units_Z 4
_cell_length_a 14.4739(6)
_cell_length_b 16.2599(7)
_cell_length_c 14.1217(6)
_cell_measurement_reflns_used 9160
_cell_measurement_temperature 100(2)
_cell_measurement_theta_max 68.28
_cell_measurement_theta_min 4.25
_cell_volume 3111.5(2)
_computing_cell_refinement 'Bruker SAINT'
_computing_data_collection 'Bruker APEX2'
_computing_data_reduction 'Bruker SAINT'
_computing_molecular_graphics ORTEP-32
_computing_publication_material WinGX
_computing_structure_refinement SHELXL-2014
_computing_structure_solution SHELXT
_diffrn_ambient_temperature 100(2)
_diffrn_detector_area_resol_mean 8.366
_diffrn_measured_fraction_theta_full 1.000
_diffrn_measured_fraction_theta_max 0.999
_diffrn_measurement_device_type 'Bruker APEX-II CCD'
_diffrn_measurement_method 'phi and omega scans'
_diffrn_radiation_type CuK\a
_diffrn_radiation_wavelength 1.54178
_diffrn_reflns_av_R_equivalents 0.0434
_diffrn_reflns_av_unetI/netI 0.0161
_diffrn_reflns_Laue_measured_fraction_full 1.000
_diffrn_reflns_Laue_measured_fraction_max 0.999
_diffrn_reflns_limit_h_max 17
_diffrn_reflns_limit_h_min -17
_diffrn_reflns_limit_k_max 19
_diffrn_reflns_limit_k_min -19
_diffrn_reflns_limit_l_max 16
_diffrn_reflns_limit_l_min -16
_diffrn_reflns_number 83189
_diffrn_reflns_point_group_measured_fraction_full 1.000
_diffrn_reflns_point_group_measured_fraction_max 0.999
_diffrn_reflns_theta_full 67.000
_diffrn_reflns_theta_max 68.285
_diffrn_reflns_theta_min 3.261
_diffrn_source 'microfocus rotating anode'
_exptl_absorpt_coefficient_mu 1.475
_exptl_absorpt_correction_T_max 0.929
_exptl_absorpt_correction_T_min 0.845
_exptl_absorpt_correction_type multi-scan
_exptl_absorpt_process_details SADABS
_exptl_crystal_colour colorless
_exptl_crystal_density_diffrn 1.381
_exptl_crystal_description prism
_exptl_crystal_F_000 1368
_exptl_crystal_size_max 0.030
_exptl_crystal_size_mid 0.030
_exptl_crystal_size_min 0.020
_refine_diff_density_max 0.504
_refine_diff_density_min -0.660
_refine_diff_density_rms 0.049
_refine_ls_extinction_method none
_refine_ls_goodness_of_fit_ref 1.009
_refine_ls_hydrogen_treatment constr
_refine_ls_matrix_type full
_refine_ls_number_parameters 460
_refine_ls_number_reflns 5700
_refine_ls_number_restraints 0
_refine_ls_restrained_S_all 1.009
_refine_ls_R_factor_all 0.0496
_refine_ls_R_factor_gt 0.0427
_refine_ls_shift/su_max 0.000
_refine_ls_shift/su_mean 0.000
_refine_ls_structure_factor_coef Fsqd
_refine_ls_weighting_details 'w=1/[\s^2^(Fo^2^)+(0.0555P)^2^+2.8784P] where P=(Fo^2^+2Fc^2^)/3'
_refine_ls_weighting_scheme calc
_refine_ls_wR_factor_gt 0.1121
_refine_ls_wR_factor_ref 0.1179
_reflns_Friedel_coverage 0.000
_reflns_number_gt 4978
_reflns_number_total 5700
_reflns_threshold_expression 'I > 2\s(I)'
_cod_data_source_file ja6b07268_si_001.cif
_cod_data_source_block sarpong84
_cod_original_sg_symbol_H-M 'P 21/c'
_cod_database_code 4130828
_shelx_space_group_comment
; 
The symmetry employed for this shelxl refinement is uniquely defined 
by the following loop, which should always be used as a source of 
symmetry information in preference to the above space-group names. 
They are only intended as comments. 
;
_shelx_estimated_absorpt_t_min 0.957
_shelx_estimated_absorpt_t_max 0.971
_shelxl_version_number 2014-3

loop_
_space_group_symop_operation_xyz
'x, y, z'
'-x, y+1/2, -z+1/2'
'-x, -y, -z'
'x, -y-1/2, z-1/2'

loop_
_atom_site_label
_atom_site_type_symbol
_atom_site_fract_x
_atom_site_fract_y
_atom_site_fract_z
_atom_site_U_iso_or_equiv
_atom_site_adp_type
_atom_site_occupancy
_atom_site_site_symmetry_order
_atom_site_calc_flag
_atom_site_refinement_flags_posn
_atom_site_refinement_flags_adp
_atom_site_refinement_flags_occupancy
_atom_site_disorder_assembly
_atom_site_disorder_group
C1 C 0.63114(13) 0.34210(11) 0.47518(13) 0.0215(4) Uani 1 1 d . . . . .
H1 H 0.6446 0.4023 0.4865 0.026 Uiso 1 1 calc R U . . .
C2 C 0.53587(13) 0.32317(11) 0.49899(13) 0.0214(4) Uani 1 1 d . . . . .
C3 C 0.52861(14) 0.23234(11) 0.52749(14) 0.0250(4) Uani 1 1 d . . . . .
H3 H 0.5745 0.2231 0.5984 0.030 Uiso 1 1 calc R U . . .
C4 C 0.42394(15) 0.21133(12) 0.52095(16) 0.0306(4) Uani 1 1 d . . . . .
H4A H 0.4211 0.1528 0.5391 0.037 Uiso 1 1 calc R U . . .
H4B H 0.4061 0.2453 0.5702 0.037 Uiso 1 1 calc R U . . .
C5 C 0.34976(14) 0.22651(12) 0.41506(15) 0.0287(4) Uani 1 1 d . . . . .
H5A H 0.2831 0.2112 0.4137 0.034 Uiso 1 1 calc R U . . .
H5B H 0.3661 0.1904 0.3667 0.034 Uiso 1 1 calc R U . . .
C6 C 0.34777(14) 0.31624(12) 0.38021(14) 0.0263(4) Uani 1 1 d . . . . .
C7 C 0.45405(13) 0.34661(11) 0.39715(13) 0.0226(4) Uani 1 1 d . . . . .
H7 H 0.4514 0.4080 0.3940 0.027 Uiso 1 1 calc R U . . .
C8 C 0.49355(14) 0.31762(12) 0.31479(14) 0.0253(4) Uani 1 1 d . . . . .
H8A H 0.4666 0.3523 0.2536 0.030 Uiso 1 1 calc R U . . .
H8B H 0.4742 0.2598 0.2960 0.030 Uiso 1 1 calc R U . . .
C9 C 0.60709(13) 0.32549(11) 0.36002(13) 0.0230(4) Uani 1 1 d . . . . .
H9 H 0.6372 0.2718 0.3520 0.028 Uiso 1 1 calc R U . . .
C10 C 0.80233(14) 0.33752(12) 0.59382(14) 0.0254(4) Uani 1 1 d . . . . .
C11 C 0.97120(16) 0.31480(15) 0.68940(19) 0.0421(5) Uani 1 1 d . . . . .
H11A H 0.9909 0.3529 0.6461 0.063 Uiso 1 1 calc R U . . .
H11B H 1.0191 0.2698 0.7106 0.063 Uiso 1 1 calc R U . . .
H11C H 0.9692 0.3441 0.7492 0.063 Uiso 1 1 calc R U . . .
C12 C 0.53658(14) 0.37977(12) 0.58468(14) 0.0251(4) Uani 1 1 d . . . . .
H12 H 0.5045 0.4313 0.5650 0.030 Uiso 1 1 calc R U . . .
C13 C 0.57578(17) 0.36672(14) 0.68253(16) 0.0375(5) Uani 1 1 d . . . . .
H13A H 0.6089 0.3164 0.7072 0.045 Uiso 1 1 calc R U . . .
H13B H 0.5710 0.4076 0.7287 0.045 Uiso 1 1 calc R U . . .
C14 C 0.56211(17) 0.09703(12) 0.48021(17) 0.0368(5) Uani 1 1 d . . . . .
H14A H 0.5883 0.0878 0.5535 0.055 Uiso 1 1 calc R U . . .
H14B H 0.6042 0.0691 0.4490 0.055 Uiso 1 1 calc R U . . .
H14C H 0.4949 0.0751 0.4520 0.055 Uiso 1 1 calc R U . . .
C15 C 0.28417(16) 0.32386(14) 0.26782(16) 0.0362(5) Uani 1 1 d . . . . .
H15A H 0.3087 0.2858 0.2282 0.054 Uiso 1 1 calc R U . . .
H15B H 0.2877 0.3803 0.2451 0.054 Uiso 1 1 calc R U . . .
H15C H 0.2155 0.3103 0.2584 0.054 Uiso 1 1 calc R U . . .
C16 C 0.30325(14) 0.37258(13) 0.43978(16) 0.0311(4) Uani 1 1 d . . . . .
H16A H 0.3400 0.3670 0.5132 0.037 Uiso 1 1 calc R U . . .
H16B H 0.3068 0.4307 0.4203 0.037 Uiso 1 1 calc R U . . .
C17 C 0.13177(16) 0.44828(14) 0.51835(16) 0.0363(5) Uani 1 1 d . . . . .
H17A H 0.0835 0.4695 0.4554 0.054 Uiso 1 1 calc R U . . .
H17B H 0.1931 0.4800 0.5354 0.054 Uiso 1 1 calc R U . . .
H17C H 0.1052 0.4534 0.5731 0.054 Uiso 1 1 calc R U . . .
C18 C 0.64729(13) 0.39235(11) 0.31092(13) 0.0230(4) Uani 1 1 d . . . . .
C19 C 0.72040(14) 0.37637(12) 0.27027(14) 0.0257(4) Uani 1 1 d . . . . .
C20 C 0.75598(14) 0.43995(13) 0.22663(15) 0.0291(4) Uani 1 1 d . . . . .
C21 C 0.72023(14) 0.51900(12) 0.22073(15) 0.0289(4) Uani 1 1 d . . . . .
H21 H 0.7455 0.5615 0.1906 0.035 Uiso 1 1 calc R U . . .
C22 C 0.64661(15) 0.53521(12) 0.25961(15) 0.0286(4) Uani 1 1 d . . . . .
H22 H 0.6205 0.5892 0.2559 0.034 Uiso 1 1 calc R U . . .
C23 C 0.61115(14) 0.47266(12) 0.30380(14) 0.0272(4) Uani 1 1 d . . . . .
H23 H 0.5606 0.4847 0.3301 0.033 Uiso 1 1 calc R U . . .
C24 C 0.84194(19) 0.27649(16) 0.34320(18) 0.0465(6) Uani 1 1 d . . . . .
H24A H 0.8944 0.3119 0.3373 0.070 Uiso 1 1 calc R U . . .
H24B H 0.8583 0.2188 0.3363 0.070 Uiso 1 1 calc R U . . .
H24C H 0.8358 0.2849 0.4094 0.070 Uiso 1 1 calc R U . . .
C25 C 0.9158(2) 0.45061(14) 0.22399(17) 0.0231(5) Uani 0.822(3) 1 d . . P A 1
C26 C 0.9811(3) 0.4387(2) 0.1640(3) 0.0222(5) Uiso 0.822(3) 1 d . . P A 1
C27 C 1.0702(3) 0.48102(15) 0.19620(18) 0.0250(5) Uiso 0.822(3) 1 d . . P A 1
H27 H 1.0884 0.5135 0.2559 0.030 Uiso 0.822(3) 1 calc R U P A 1
C28 C 1.1327(2) 0.47581(18) 0.1410(3) 0.0274(6) Uiso 0.822(3) 1 d . . P A 1
H28 H 1.1929 0.5057 0.1610 0.033 Uiso 0.822(3) 1 calc R U P A 1
C29 C 1.1053(2) 0.42612(19) 0.0560(3) 0.0225(6) Uiso 0.822(3) 1 d . . P A 1
C30 C 1.0187(3) 0.38185(15) 0.02383(18) 0.0243(6) Uiso 0.822(3) 1 d . . P A 1
H30 H 1.0025 0.3474 -0.0341 0.029 Uiso 0.822(3) 1 calc R U P A 1
C31 C 0.95537(19) 0.38881(17) 0.0782(3) 0.0251(6) Uiso 0.822(3) 1 d . . P A 1
H31 H 0.8946 0.3596 0.0568 0.030 Uiso 0.822(3) 1 calc R U P A 1
C25A C 0.8545(11) 0.4104(7) 0.1421(12) 0.032(3) Uani 0.178(3) 1 d . . P A 2
C26A C 0.9571(9) 0.4186(8) 0.1303(12) 0.020(3) Uiso 0.178(3) 1 d . . P A 2
C27A C 1.0278(14) 0.4652(8) 0.1920(9) 0.026(2) Uiso 0.178(3) 1 d . . P A 2
H27A H 1.0196 0.4878 0.2507 0.031 Uiso 0.178(3) 1 calc R U P A 2
C28A C 1.1178(11) 0.4826(8) 0.1716(12) 0.032(3) Uiso 0.178(3) 1 d . . P A 2
H28A H 1.1677 0.5184 0.2126 0.039 Uiso 0.178(3) 1 calc R U P A 2
C29A C 1.1247(8) 0.4436(7) 0.0899(11) 0.015(2) Uiso 0.178(3) 1 d . . P A 2
C30A C 1.0593(13) 0.3939(8) 0.0337(9) 0.026(3) Uiso 0.178(3) 1 d . . P A 2
H30A H 1.0723 0.3657 -0.0192 0.031 Uiso 0.178(3) 1 calc R U P A 2
C31A C 0.9676(12) 0.3796(9) 0.0479(13) 0.041(4) Uiso 0.178(3) 1 d . . P A 2
H31A H 0.9175 0.3455 0.0038 0.049 Uiso 0.178(3) 1 calc R U P A 2
N1 N 0.71816(11) 0.29912(10) 0.53919(12) 0.0251(3) Uani 1 1 d . . . . .
H1A H 0.7159 0.2452 0.5426 0.030 Uiso 1 1 calc R U . . .
N2 N 1.1715(2) 0.42090(17) -0.0021(2) 0.0291(6) Uani 0.822(3) 1 d . . P A 1
N2A N 1.2163(14) 0.4586(8) 0.0642(10) 0.048(3) Uani 0.178(3) 1 d . . P A 2
O1 O 0.81327(11) 0.41104(9) 0.60539(11) 0.0364(3) Uani 1 1 d . . . . .
O2 O 0.87497(10) 0.28190(9) 0.63394(11) 0.0315(3) Uani 1 1 d . . . . .
O3 O 0.56063(10) 0.18298(8) 0.46012(10) 0.0279(3) Uani 1 1 d . . . . .
O4 O 0.19986(10) 0.34780(10) 0.41578(12) 0.0404(4) Uani 1 1 d . . . . .
O5 O 0.06511(13) 0.30239(12) 0.46018(18) 0.0625(6) Uani 1 1 d . . . . .
O6 O 0.22809(14) 0.31490(12) 0.59244(15) 0.0573(5) Uani 1 1 d . . . . .
O7 O 0.75113(11) 0.29658(9) 0.26569(11) 0.0337(3) Uani 1 1 d . . . . .
O8 O 0.82340(17) 0.41977(12) 0.17768(19) 0.0248(4) Uani 0.822(3) 1 d . . P A 1
O9 O 0.94104(12) 0.48464(11) 0.30417(12) 0.0323(5) Uani 0.822(3) 1 d . . P A 1
O10 O 1.2557(2) 0.4479(2) 0.0359(3) 0.0440(7) Uani 0.822(3) 1 d . . P A 1
O11 O 1.13948(13) 0.39016(11) -0.08641(13) 0.0344(5) Uani 0.822(3) 1 d . . P A 1
O8A O 0.8582(9) 0.4389(7) 0.2298(10) 0.042(3) Uani 0.178(3) 1 d . . P A 2
O9A O 0.7830(7) 0.3856(5) 0.0777(7) 0.040(2) Uani 0.178(3) 1 d . . P A 2
O10A O 1.2773(11) 0.5004(11) 0.1223(11) 0.101(6) Uani 0.178(3) 1 d . . P A 2
O11A O 1.2179(18) 0.4281(12) -0.0082(17) 0.063(5) Uani 0.178(3) 1 d . . P A 2
S1 S 0.15575(4) 0.34533(3) 0.50256(4) 0.03777(15) Uani 1 1 d . . . . .

loop_
_atom_site_aniso_label
_atom_site_aniso_U_11
_atom_site_aniso_U_22
_atom_site_aniso_U_33
_atom_site_aniso_U_23
_atom_site_aniso_U_13
_atom_site_aniso_U_12
C1 0.0240(9) 0.0203(9) 0.0223(9) -0.0009(7) 0.0108(7) -0.0010(7)
C2 0.0240(9) 0.0210(9) 0.0215(9) -0.0013(7) 0.0107(7) -0.0017(7)
C3 0.0282(10) 0.0222(9) 0.0260(9) 0.0009(7) 0.0113(8) -0.0014(7)
C4 0.0325(11) 0.0258(10) 0.0374(11) 0.0029(8) 0.0173(9) -0.0046(8)
C5 0.0244(9) 0.0262(10) 0.0379(11) -0.0048(8) 0.0139(8) -0.0042(8)
C6 0.0228(9) 0.0271(10) 0.0293(10) -0.0040(8) 0.0095(8) -0.0017(7)
C7 0.0235(9) 0.0216(9) 0.0239(9) -0.0006(7) 0.0097(7) -0.0013(7)
C8 0.0267(10) 0.0276(10) 0.0225(9) -0.0027(7) 0.0098(8) -0.0038(8)
C9 0.0266(9) 0.0225(9) 0.0232(9) -0.0022(7) 0.0130(7) -0.0011(7)
C10 0.0270(10) 0.0288(10) 0.0226(9) -0.0001(7) 0.0113(8) -0.0027(8)
C11 0.0237(10) 0.0439(13) 0.0520(14) -0.0005(11) 0.0049(10) -0.0052(9)
C12 0.0268(9) 0.0251(9) 0.0264(9) -0.0020(7) 0.0130(8) -0.0007(7)
C13 0.0493(13) 0.0371(12) 0.0275(10) -0.0002(9) 0.0153(9) 0.0084(10)
C14 0.0419(12) 0.0195(10) 0.0399(11) -0.0006(8) 0.0033(10) 0.0031(8)
C15 0.0286(10) 0.0442(13) 0.0318(11) -0.0040(9) 0.0057(9) -0.0027(9)
C16 0.0230(10) 0.0318(11) 0.0397(11) -0.0072(9) 0.0126(8) -0.0023(8)
C17 0.0372(12) 0.0405(12) 0.0332(11) -0.0015(9) 0.0150(9) 0.0033(9)
C18 0.0245(9) 0.0262(9) 0.0193(8) -0.0010(7) 0.0089(7) -0.0020(7)
C19 0.0250(9) 0.0269(10) 0.0265(9) 0.0010(7) 0.0107(8) 0.0022(8)
C20 0.0248(10) 0.0366(11) 0.0313(10) 0.0034(8) 0.0167(8) 0.0022(8)
C21 0.0291(10) 0.0300(10) 0.0310(10) 0.0058(8) 0.0146(8) -0.0010(8)
C22 0.0318(10) 0.0260(10) 0.0311(10) 0.0033(8) 0.0151(8) 0.0035(8)
C23 0.0280(10) 0.0296(10) 0.0292(9) 0.0019(8) 0.0166(8) 0.0033(8)
C24 0.0504(14) 0.0500(14) 0.0428(13) 0.0112(11) 0.0211(11) 0.0216(12)
C25 0.0220(14) 0.0252(12) 0.0218(12) 0.0016(9) 0.0072(10) 0.0012(10)
C25A 0.030(7) 0.020(6) 0.037(8) 0.006(5) -0.002(7) -0.003(5)
N1 0.0239(8) 0.0214(8) 0.0300(8) 0.0000(6) 0.0095(7) -0.0014(6)
N2 0.0268(15) 0.0296(12) 0.0353(16) 0.0068(11) 0.0163(14) 0.0059(12)
N2A 0.048(8) 0.053(8) 0.046(8) 0.006(7) 0.019(8) -0.005(7)
O1 0.0354(8) 0.0277(8) 0.0383(8) -0.0029(6) 0.0033(6) -0.0057(6)
O2 0.0218(7) 0.0319(8) 0.0386(8) -0.0013(6) 0.0077(6) -0.0015(6)
O3 0.0302(7) 0.0186(6) 0.0359(7) -0.0016(5) 0.0130(6) -0.0002(5)
O4 0.0244(7) 0.0497(9) 0.0473(9) -0.0150(7) 0.0130(7) -0.0018(7)
O5 0.0403(10) 0.0447(10) 0.1078(17) -0.0064(10) 0.0328(11) -0.0114(8)
O6 0.0518(11) 0.0549(11) 0.0712(12) 0.0306(9) 0.0291(9) 0.0107(9)
O7 0.0361(8) 0.0291(7) 0.0426(8) 0.0028(6) 0.0221(7) 0.0068(6)
O8 0.0217(12) 0.0324(10) 0.0244(11) -0.0034(8) 0.0133(10) -0.0017(8)
O9 0.0262(9) 0.0470(11) 0.0259(9) -0.0078(8) 0.0120(7) -0.0021(7)
O10 0.0290(17) 0.0617(17) 0.0504(18) -0.0011(13) 0.0253(14) -0.0036(12)
O11 0.0401(10) 0.0392(10) 0.0316(10) 0.0004(8) 0.0221(8) 0.0058(8)
O8A 0.024(6) 0.060(7) 0.042(6) 0.002(5) 0.011(5) -0.005(5)
O9A 0.039(5) 0.036(5) 0.045(5) -0.006(4) 0.017(4) 0.001(4)
O10A 0.078(9) 0.159(15) 0.087(10) -0.021(10) 0.055(8) -0.070(10)
O11A 0.053(15) 0.062(10) 0.077(13) 0.009(8) 0.027(11) 0.010(9)
S1 0.0299(3) 0.0335(3) 0.0540(3) 0.0049(2) 0.0198(2) -0.0002(2)

loop_
_atom_type_symbol
_atom_type_description
_atom_type_scat_dispersion_real
_atom_type_scat_dispersion_imag
_atom_type_scat_source
C C 0.0181 0.0091 'International Tables Vol C Tables 4.2.6.8 and 6.1.1.4'
H H 0.0000 0.0000 'International Tables Vol C Tables 4.2.6.8 and 6.1.1.4'
N N 0.0311 0.0180 'International Tables Vol C Tables 4.2.6.8 and 6.1.1.4'
O O 0.0492 0.0322 'International Tables Vol C Tables 4.2.6.8 and 6.1.1.4'
S S 0.3331 0.5567 'International Tables Vol C Tables 4.2.6.8 and 6.1.1.4'

loop_
_geom_angle_atom_site_label_1
_geom_angle_atom_site_label_2
_geom_angle_atom_site_label_3
_geom_angle
N1 C1 C2 114.30(14)
N1 C1 C9 113.18(14)
C2 C1 C9 107.44(14)
N1 C1 H1 107.2
C2 C1 H1 107.2
C9 C1 H1 107.2
C12 C2 C3 110.75(14)
C12 C2 C7 112.23(15)
C3 C2 C7 112.08(15)
C12 C2 C1 107.06(14)
C3 C2 C1 113.02(15)
C7 C2 C1 101.29(13)
O3 C3 C4 112.27(15)
O3 C3 C2 107.09(14)
C4 C3 C2 110.85(15)
O3 C3 H3 108.9
C4 C3 H3 108.9
C2 C3 H3 108.9
C5 C4 C3 111.46(16)
C5 C4 H4A 109.3
C3 C4 H4A 109.3
C5 C4 H4B 109.3
C3 C4 H4B 109.3
H4A C4 H4B 108.0
C4 C5 C6 113.30(16)
C4 C5 H5A 108.9
C6 C5 H5A 108.9
C4 C5 H5B 108.9
C6 C5 H5B 108.9
H5A C5 H5B 107.7
C16 C6 C15 107.74(16)
C16 C6 C5 110.87(16)
C15 C6 C5 110.17(16)
C16 C6 C7 108.11(15)
C15 C6 C7 109.62(16)
C5 C6 C7 110.29(15)
C8 C7 C6 113.41(15)
C8 C7 C2 105.04(14)
C6 C7 C2 117.13(15)
C8 C7 H7 106.9
C6 C7 H7 106.9
C2 C7 H7 106.9
C7 C8 C9 106.60(14)
C7 C8 H8A 110.4
C9 C8 H8A 110.4
C7 C8 H8B 110.4
C9 C8 H8B 110.4
H8A C8 H8B 108.6
C18 C9 C8 113.26(15)
C18 C9 C1 111.87(14)
C8 C9 C1 105.08(14)
C18 C9 H9 108.8
C8 C9 H9 108.8
C1 C9 H9 108.8
O1 C10 N1 125.84(18)
O1 C10 O2 124.01(18)
N1 C10 O2 110.15(16)
O2 C11 H11A 109.5
O2 C11 H11B 109.5
H11A C11 H11B 109.5
O2 C11 H11C 109.5
H11A C11 H11C 109.5
H11B C11 H11C 109.5
C13 C12 C2 128.33(18)
C13 C12 H12 115.8
C2 C12 H12 115.8
C12 C13 H13A 120.0
C12 C13 H13B 120.0
H13A C13 H13B 120.0
O3 C14 H14A 109.5
O3 C14 H14B 109.5
H14A C14 H14B 109.5
O3 C14 H14C 109.5
H14A C14 H14C 109.5
H14B C14 H14C 109.5
C6 C15 H15A 109.5
C6 C15 H15B 109.5
H15A C15 H15B 109.5
C6 C15 H15C 109.5
H15A C15 H15C 109.5
H15B C15 H15C 109.5
O4 C16 C6 107.49(15)
O4 C16 H16A 110.2
C6 C16 H16A 110.2
O4 C16 H16B 110.2
C6 C16 H16B 110.2
H16A C16 H16B 108.5
S1 C17 H17A 109.5
S1 C17 H17B 109.5
H17A C17 H17B 109.5
S1 C17 H17C 109.5
H17A C17 H17C 109.5
H17B C17 H17C 109.5
C19 C18 C23 117.63(17)
C19 C18 C9 121.68(17)
C23 C18 C9 120.69(16)
O7 C19 C20 120.13(17)
O7 C19 C18 119.88(17)
C20 C19 C18 119.76(18)
C21 C20 C19 122.04(17)
C21 C20 O8 119.65(18)
C19 C20 O8 117.96(18)
C21 C20 O8A 111.5(5)
C19 C20 O8A 120.3(4)
C20 C21 C22 118.61(18)
C20 C21 H21 120.7
C22 C21 H21 120.7
C23 C22 C21 119.89(18)
C23 C22 H22 120.1
C21 C22 H22 120.1
C22 C23 C18 122.07(17)
C22 C23 H23 119.0
C18 C23 H23 119.0
O7 C24 H24A 109.5
O7 C24 H24B 109.5
H24A C24 H24B 109.5
O7 C24 H24C 109.5
H24A C24 H24C 109.5
H24B C24 H24C 109.5
O9 C25 O8 123.1(3)
O9 C25 C26 123.8(3)
O8 C25 C26 113.1(2)
C27 C26 C31 120.3(2)
C27 C26 C25 116.8(3)
C31 C26 C25 122.8(3)
C28 C27 C26 119.9(2)
C28 C27 H27 120.0
C26 C27 H27 120.0
C29 C28 C27 118.5(2)
C29 C28 H28 120.7
C27 C28 H28 120.7
C30 C29 C28 122.8(2)
C30 C29 N2 118.9(3)
C28 C29 N2 118.3(3)
C29 C30 C31 118.4(2)
C29 C30 H30 120.8
C31 C30 H30 120.8
C30 C31 C26 120.0(2)
C30 C31 H31 120.0
C26 C31 H31 120.0
O9A C25A O8A 125.7(19)
O9A C25A C26A 123.8(17)
O8A C25A C26A 110.4(11)
C27A C26A C31A 122.0(11)
C27A C26A C25A 121.6(15)
C31A C26A C25A 116.3(15)
C26A C27A C28A 121.2(11)
C26A C27A H27A 119.4
C28A C27A H27A 119.4
C29A C28A C27A 114.7(11)
C29A C28A H28A 122.6
C27A C28A H28A 122.6
C30A C29A C28A 124.3(11)
C30A C29A N2A 118.1(14)
C28A C29A N2A 117.6(15)
C29A C30A C31A 122.3(12)
C29A C30A H30A 118.8
C31A C30A H30A 118.8
C26A C31A C30A 115.2(13)
C26A C31A H31A 122.4
C30A C31A H31A 122.4
C10 N1 C1 123.28(16)
C10 N1 H1A 118.4
C1 N1 H1A 118.4
O11 N2 O10 123.4(4)
O11 N2 C29 118.0(3)
O10 N2 C29 118.6(3)
O11A N2A O10A 129(3)
O11A N2A C29A 116(2)
O10A N2A C29A 115.4(15)
C10 O2 C11 116.16(16)
C14 O3 C3 113.64(15)
C16 O4 S1 119.20(13)
C19 O7 C24 113.94(17)
C25 O8 C20 114.1(2)
C25A O8A C20 105.7(12)
O5 S1 O6 119.16(12)
O5 S1 O4 104.64(11)
O6 S1 O4 109.41(10)
O5 S1 C17 109.32(11)
O6 S1 C17 109.77(12)
O4 S1 C17 103.29(10)

loop_
_geom_bond_atom_site_label_1
_geom_bond_atom_site_label_2
_geom_bond_distance
C1 N1 1.446(2)
C1 C2 1.560(2)
C1 C9 1.562(2)
C1 H1 1.0000
C2 C12 1.518(2)
C2 C3 1.544(2)
C2 C7 1.555(2)
C3 O3 1.440(2)
C3 C4 1.524(3)
C3 H3 1.0000
C4 C5 1.524(3)
C4 H4A 0.9900
C4 H4B 0.9900
C5 C6 1.537(3)
C5 H5A 0.9900
C5 H5B 0.9900
C6 C16 1.531(3)
C6 C15 1.535(3)
C6 C7 1.552(2)
C7 C8 1.539(2)
C7 H7 1.0000
C8 C9 1.545(3)
C8 H8A 0.9900
C8 H8B 0.9900
C9 C18 1.511(2)
C9 H9 1.0000
C10 O1 1.209(2)
C10 N1 1.345(2)
C10 O2 1.351(2)
C11 O2 1.440(2)
C11 H11A 0.9800
C11 H11B 0.9800
C11 H11C 0.9800
C12 C13 1.313(3)
C12 H12 0.9500
C13 H13A 0.9500
C13 H13B 0.9500
C14 O3 1.425(2)
C14 H14A 0.9800
C14 H14B 0.9800
C14 H14C 0.9800
C15 H15A 0.9800
C15 H15B 0.9800
C15 H15C 0.9800
C16 O4 1.470(2)
C16 H16A 0.9900
C16 H16B 0.9900
C17 S1 1.740(2)
C17 H17A 0.9800
C17 H17B 0.9800
C17 H17C 0.9800
C18 C19 1.394(3)
C18 C23 1.397(3)
C19 O7 1.380(2)
C19 C20 1.392(3)
C20 C21 1.377(3)
C20 O8 1.418(3)
C20 O8A 1.465(12)
C21 C22 1.385(3)
C21 H21 0.9500
C22 C23 1.383(3)
C22 H22 0.9500
C23 H23 0.9500
C24 O7 1.422(3)
C24 H24A 0.9800
C24 H24B 0.9800
C24 H24C 0.9800
C25 O9 1.196(3)
C25 O8 1.361(4)
C25 C26 1.486(4)
C26 C27 1.390(4)
C26 C31 1.396(4)
C27 C28 1.389(4)
C27 H27 0.9500
C28 C29 1.383(4)
C28 H28 0.9500
C29 C30 1.377(4)
C29 N2 1.467(4)
C30 C31 1.391(4)
C30 H30 0.9500
C31 H31 0.9500
C25A O9A 1.183(15)
C25A O8A 1.31(2)
C25A C26A 1.56(2)
C26A C27A 1.325(18)
C26A C31A 1.38(2)
C27A C28A 1.46(2)
C27A H27A 0.9500
C28A C29A 1.351(19)
C28A H28A 0.9500
C29A C30A 1.285(19)
C29A N2A 1.51(2)
C30A C31A 1.43(2)
C30A H30A 0.9500
C31A H31A 0.9500
N1 H1A 0.8800
N2 O11 1.223(4)
N2 O10 1.227(5)
N2A O11A 1.14(3)
N2A O10A 1.19(2)
O4 S1 1.5687(16)
O5 S1 1.4194(18)
O6 S1 1.4206(19)
